data_7029235
loop_
_publ_author_name
'Arnold, Polly L.'
'Marr, Isobel A.'
'Zlatogorsky, Sergey'
'Bellabarba, Ronan'
'Tooze, Robert P.'

_publ_section_title
;
 Activation of carbon dioxide and carbon disulfide by a scandium
 N-heterocyclic carbene complex.
;
_journal_issue 1
_journal_name_full 'Dalton transactions (Cambridge, England : 2003)'
_journal_page_first 34
_journal_page_last 37
_journal_paper_doi 10.1039/c3dt52762j
_journal_volume 43
_journal_year 2014
_chemical_formula_sum 'C30 H51 N6 O3 Sc'
_chemical_formula_weight 588.73
_chemical_name_systematic
;
 ?
;
_space_group_IT_number 14
_symmetry_cell_setting monoclinic
_symmetry_space_group_name_Hall '-P 2ybc'
_symmetry_space_group_name_H-M 'P 1 21/c 1'
_atom_sites_solution_hydrogens geom
_atom_sites_solution_primary direct
_atom_sites_solution_secondary difmap
_audit_creation_method SHELXL-97
_cell_angle_alpha 90.00
_cell_angle_beta 95.841(2)
_cell_angle_gamma 90.00
_cell_formula_units_Z 8
_cell_length_a 19.3553(3)
_cell_length_b 10.4491(2)
_cell_length_c 39.2700(7)
_cell_measurement_reflns_used 10590
_cell_measurement_temperature 170(2)
_cell_measurement_theta_max 24.6591
_cell_measurement_theta_min 3.1114
_cell_volume 7900.9(2)
_computing_cell_refinement
;
CrysAlisPro, Agilent Technologies,
Version 1.171.35.19 (release 27-10-2011 CrysAlis171 .NET)
(compiled Oct 27 2011,15:02:11)
;
_computing_data_collection
;
CrysAlisPro, Agilent Technologies,
Version 1.171.35.19 (release 27-10-2011 CrysAlis171 .NET)
(compiled Oct 27 2011,15:02:11)
;
_computing_data_reduction
;
CrysAlisPro, Agilent Technologies,
Version 1.171.35.19 (release 27-10-2011 CrysAlis171 .NET)
(compiled Oct 27 2011,15:02:11)
;
_computing_molecular_graphics ortep
_computing_publication_material mercury
_computing_structure_refinement 'SHELXL-97 (Sheldrick, 2008)'
_computing_structure_solution SIR-92
_diffrn_ambient_temperature 170(2)
_diffrn_detector_area_resol_mean 16.1042
_diffrn_measured_fraction_theta_full 0.998
_diffrn_measured_fraction_theta_max 0.998
_diffrn_measurement_device_type 'Xcalibur, Eos'
_diffrn_measurement_method '\w scans'
_diffrn_radiation_monochromator graphite
_diffrn_radiation_source 'Enhance (Mo) X-ray Source'
_diffrn_radiation_type MoK\a
_diffrn_radiation_wavelength 0.71073
_diffrn_reflns_av_R_equivalents 0.0563
_diffrn_reflns_av_sigmaI/netI 0.0458
_diffrn_reflns_limit_h_max 22
_diffrn_reflns_limit_h_min -22
_diffrn_reflns_limit_k_max 12
_diffrn_reflns_limit_k_min -12
_diffrn_reflns_limit_l_max 46
_diffrn_reflns_limit_l_min -46
_diffrn_reflns_number 68199
_diffrn_reflns_theta_full 24.71
_diffrn_reflns_theta_max 24.71
_diffrn_reflns_theta_min 3.12
_exptl_absorpt_coefficient_mu 0.218
_exptl_absorpt_correction_T_max 1.00000
_exptl_absorpt_correction_T_min 0.82703
_exptl_absorpt_correction_type multi-scan
_exptl_absorpt_process_details
;
CrysAlisPro, Agilent Technologies,
Version 1.171.35.19 (release 27-10-2011 CrysAlis171 .NET)
(compiled Oct 27 2011,15:02:11)
Empirical absorption correction using spherical harmonics,
 implemented in SCALE3 ABSPACK scaling algorithm.
;
_exptl_crystal_colour yellow
_exptl_crystal_density_diffrn 0.990
_exptl_crystal_density_method 'not measured'
_exptl_crystal_description block
_exptl_crystal_F_000 2544
_exptl_crystal_size_max 0.30
_exptl_crystal_size_mid 0.25
_exptl_crystal_size_min 0.08
_platon_squeeze_details
;
;
_refine_diff_density_max 0.329
_refine_diff_density_min -0.300
_refine_diff_density_rms 0.061
_refine_ls_extinction_method none
_refine_ls_goodness_of_fit_ref 1.129
_refine_ls_hydrogen_treatment riding
_refine_ls_matrix_type full
_refine_ls_number_parameters 745
_refine_ls_number_reflns 13441
_refine_ls_number_restraints 0
_refine_ls_restrained_S_all 1.129
_refine_ls_R_factor_all 0.0842
_refine_ls_R_factor_gt 0.0642
_refine_ls_shift/su_max 0.000
_refine_ls_shift/su_mean 0.000
_refine_ls_structure_factor_coef Fsqd
_refine_ls_weighting_details 'calc w=1/[\s^2^(Fo^2^)+(0.0774P)^2^+5.0193P] where P=(Fo^2^+2Fc^2^)/3'
_refine_ls_weighting_scheme calc
_refine_ls_wR_factor_gt 0.1575
_refine_ls_wR_factor_ref 0.1684
_reflns_number_gt 10794
_reflns_number_total 13441
_reflns_threshold_expression >2\s(I)
_cod_data_source_file c3dt52762j.txt
_cod_data_source_block p12032b-sr
_cod_database_code 7029235

loop_
_symmetry_equiv_pos_as_xyz
'x, y, z'
'-x, y+1/2, -z+1/2'
'-x, -y, -z'
'x, -y-1/2, z-1/2'

loop_
_atom_site_label
_atom_site_type_symbol
_atom_site_fract_x
_atom_site_fract_y
_atom_site_fract_z
_atom_site_U_iso_or_equiv
_atom_site_adp_type
_atom_site_occupancy
_atom_site_symmetry_multiplicity
_atom_site_calc_flag
_atom_site_refinement_flags
C1 C 0.7579(3) -0.2343(4) 0.11508(12) 0.0718(13) Uani 1 1 d .
H1A H 0.7206 -0.2545 0.1293 0.108 Uiso 1 1 calc R
H1B H 0.7892 -0.3079 0.1147 0.108 Uiso 1 1 calc R
H1C H 0.7379 -0.2149 0.0917 0.108 Uiso 1 1 calc R
C2 C 0.8387(2) -0.1513(4) 0.16384(12) 0.0687(13) Uani 1 1 d .
H2A H 0.8633 -0.0749 0.1730 0.103 Uiso 1 1 calc R
H2B H 0.8723 -0.2191 0.1605 0.103 Uiso 1 1 calc R
H2C H 0.8066 -0.1807 0.1800 0.103 Uiso 1 1 calc R
C3 C 0.79820(19) -0.1194(4) 0.12983(9) 0.0457(9) Uani 1 1 d .
H3 H 0.8323 -0.0947 0.1135 0.055 Uiso 1 1 calc R
C4 C 0.70397(19) -0.0002(4) 0.15710(9) 0.0494(10) Uani 1 1 d .
H4 H 0.6949 -0.0624 0.1737 0.059 Uiso 1 1 calc R
C5 C 0.67312(19) 0.1144(4) 0.15226(8) 0.0487(10) Uani 1 1 d .
H5 H 0.6379 0.1488 0.1648 0.058 Uiso 1 1 calc R
C6 C 0.75177(15) 0.0977(3) 0.11336(7) 0.0302(7) Uani 1 1 d .
C7 C 0.68621(17) 0.3025(3) 0.11339(8) 0.0381(8) Uani 1 1 d .
H7A H 0.7272 0.3578 0.1194 0.046 Uiso 1 1 calc R
H7B H 0.6475 0.3364 0.1254 0.046 Uiso 1 1 calc R
C8 C 0.66591(16) 0.3106(3) 0.07464(8) 0.0354(7) Uani 1 1 d .
C9 C 0.60014(16) 0.2310(4) 0.06475(9) 0.0434(9) Uani 1 1 d .
H9A H 0.5885 0.2342 0.0399 0.065 Uiso 1 1 calc R
H9B H 0.5615 0.2660 0.0761 0.065 Uiso 1 1 calc R
H9C H 0.6085 0.1420 0.0719 0.065 Uiso 1 1 calc R
C10 C 0.6510(2) 0.4525(4) 0.06658(10) 0.0502(9) Uani 1 1 d .
H10A H 0.6929 0.5031 0.0731 0.075 Uiso 1 1 calc R
H10B H 0.6133 0.4823 0.0795 0.075 Uiso 1 1 calc R
H10C H 0.6373 0.4627 0.0420 0.075 Uiso 1 1 calc R
C11 C 0.6309(3) -0.1217(6) 0.03521(13) 0.0895(17) Uani 1 1 d .
H11A H 0.6325 -0.2074 0.0252 0.134 Uiso 1 1 calc R
H11B H 0.5826 -0.0981 0.0374 0.134 Uiso 1 1 calc R
H11C H 0.6572 -0.1213 0.0579 0.134 Uiso 1 1 calc R
C12 C 0.6203(2) -0.0180(5) -0.02228(12) 0.0735(14) Uani 1 1 d .
H12A H 0.6445 0.0371 -0.0374 0.110 Uiso 1 1 calc R
H12B H 0.5745 0.0181 -0.0195 0.110 Uiso 1 1 calc R
H12C H 0.6148 -0.1038 -0.0323 0.110 Uiso 1 1 calc R
C13 C 0.66253(18) -0.0265(4) 0.01237(10) 0.0546(11) Uani 1 1 d .
H13 H 0.6617 0.0595 0.0235 0.066 Uiso 1 1 calc R
C14 C 0.7581(2) -0.1594(5) -0.01006(12) 0.0722(14) Uani 1 1 d .
H14 H 0.7298 -0.2209 -0.0227 0.087 Uiso 1 1 calc R
C15 C 0.8276(2) -0.1532(4) -0.00723(11) 0.0630(12) Uani 1 1 d .
H15 H 0.8582 -0.2093 -0.0174 0.076 Uiso 1 1 calc R
C16 C 0.78953(15) 0.0103(3) 0.02373(7) 0.0304(7) Uani 1 1 d .
C17 C 0.91687(16) -0.0081(3) 0.02365(8) 0.0336(7) Uani 1 1 d .
H17A H 0.9222 0.0822 0.0168 0.040 Uiso 1 1 calc R
H17B H 0.9494 -0.0604 0.0116 0.040 Uiso 1 1 calc R
C18 C 0.93605(15) -0.0205(3) 0.06259(8) 0.0290(7) Uani 1 1 d .
C19 C 0.93656(19) -0.1626(3) 0.07287(10) 0.0455(9) Uani 1 1 d .
H19A H 0.9515 -0.1706 0.0974 0.068 Uiso 1 1 calc R
H19B H 0.9688 -0.2096 0.0598 0.068 Uiso 1 1 calc R
H19C H 0.8897 -0.1981 0.0680 0.068 Uiso 1 1 calc R
C20 C 1.00940(16) 0.0351(3) 0.07032(9) 0.0402(8) Uani 1 1 d .
H20A H 1.0091 0.1256 0.0637 0.060 Uiso 1 1 calc R
H20B H 1.0417 -0.0120 0.0573 0.060 Uiso 1 1 calc R
H20C H 1.0241 0.0272 0.0949 0.060 Uiso 1 1 calc R
C21 C 0.8635(2) 0.2245(5) 0.19069(10) 0.0683(13) Uani 1 1 d .
H21A H 0.8865 0.2910 0.2054 0.102 Uiso 1 1 calc R
H21B H 0.8622 0.1445 0.2036 0.102 Uiso 1 1 calc R
H21C H 0.8160 0.2516 0.1830 0.102 Uiso 1 1 calc R
C22 C 0.9774(2) 0.1598(4) 0.16973(10) 0.0567(11) Uani 1 1 d .
H22A H 1.0006 0.1464 0.1490 0.085 Uiso 1 1 calc R
H22B H 0.9770 0.0794 0.1825 0.085 Uiso 1 1 calc R
H22C H 1.0025 0.2251 0.1840 0.085 Uiso 1 1 calc R
C23 C 0.90335(17) 0.2038(3) 0.15995(8) 0.0372(8) Uani 1 1 d .
H23 H 0.8791 0.1345 0.1458 0.045 Uiso 1 1 calc R
C24 C 0.93744(19) 0.4316(4) 0.14699(9) 0.0473(9) Uani 1 1 d .
H24 H 0.9654 0.4494 0.1678 0.057 Uiso 1 1 calc R
C25 C 0.9250(2) 0.5101(4) 0.12045(10) 0.0486(9) Uani 1 1 d .
H25 H 0.9428 0.5942 0.1185 0.058 Uiso 1 1 calc R
C26 C 0.86668(16) 0.3260(3) 0.10695(8) 0.0306(7) Uani 1 1 d .
C27 C 0.86030(18) 0.4893(3) 0.06124(9) 0.0403(8) Uani 1 1 d .
H27A H 0.8754 0.5790 0.0588 0.048 Uiso 1 1 calc R
H27B H 0.8090 0.4871 0.0570 0.048 Uiso 1 1 calc R
C28 C 0.97072(17) 0.4039(4) 0.04088(10) 0.0472(9) Uani 1 1 d .
H28A H 0.9845 0.3642 0.0631 0.071 Uiso 1 1 calc R
H28B H 0.9887 0.4916 0.0408 0.071 Uiso 1 1 calc R
H28C H 0.9897 0.3543 0.0228 0.071 Uiso 1 1 calc R
C29 C 0.89130(16) 0.4064(3) 0.03440(8) 0.0340(7) Uani 1 1 d .
C30 C 0.86990(19) 0.4671(4) -0.00066(9) 0.0486(9) Uani 1 1 d .
H30A H 0.8849 0.4120 -0.0187 0.073 Uiso 1 1 calc R
H30B H 0.8918 0.5513 -0.0018 0.073 Uiso 1 1 calc R
H30C H 0.8193 0.4767 -0.0039 0.073 Uiso 1 1 calc R
C31 C 0.1194(2) 0.3220(5) 0.13256(13) 0.0725(14) Uani 1 1 d .
H31A H 0.1187 0.2330 0.1247 0.109 Uiso 1 1 calc R
H31B H 0.0757 0.3639 0.1242 0.109 Uiso 1 1 calc R
H31C H 0.1252 0.3239 0.1576 0.109 Uiso 1 1 calc R
C32 C 0.1745(3) 0.3864(6) 0.08042(11) 0.0810(16) Uani 1 1 d .
H32A H 0.2139 0.4325 0.0724 0.122 Uiso 1 1 calc R
H32B H 0.1310 0.4262 0.0708 0.122 Uiso 1 1 calc R
H32C H 0.1755 0.2969 0.0730 0.122 Uiso 1 1 calc R
C33 C 0.17938(16) 0.3921(3) 0.11892(8) 0.0360(8) Uani 1 1 d .
H33 H 0.1768 0.4840 0.1258 0.043 Uiso 1 1 calc R
C34 C 0.26485(19) 0.2131(3) 0.13478(10) 0.0477(9) Uani 1 1 d .
H34 H 0.2377 0.1436 0.1253 0.057 Uiso 1 1 calc R
C35 C 0.32882(19) 0.2065(3) 0.15168(10) 0.0472(9) Uani 1 1 d .
H35 H 0.3557 0.1313 0.1564 0.057 Uiso 1 1 calc R
C36 C 0.29736(15) 0.4156(3) 0.14963(7) 0.0275(7) Uani 1 1 d .
C37 C 0.41260(16) 0.3700(3) 0.17996(9) 0.0375(8) Uani 1 1 d .
H37A H 0.4391 0.2933 0.1884 0.045 Uiso 1 1 calc R
H37B H 0.4020 0.4207 0.2001 0.045 Uiso 1 1 calc R
C38 C 0.45754(16) 0.4506(3) 0.15811(9) 0.0379(8) Uani 1 1 d .
C39 C 0.4833(2) 0.3674(4) 0.12974(12) 0.0661(12) Uani 1 1 d .
H39A H 0.4434 0.3344 0.1150 0.099 Uiso 1 1 calc R
H39B H 0.5105 0.2956 0.1401 0.099 Uiso 1 1 calc R
H39C H 0.5125 0.4191 0.1161 0.099 Uiso 1 1 calc R
C40 C 0.5194(2) 0.4997(4) 0.18235(12) 0.0687(14) Uani 1 1 d .
H40A H 0.5526 0.5427 0.1690 0.103 Uiso 1 1 calc R
H40B H 0.5422 0.4274 0.1948 0.103 Uiso 1 1 calc R
H40C H 0.5026 0.5603 0.1987 0.103 Uiso 1 1 calc R
C41 C 0.3661(3) 0.4301(5) 0.04712(12) 0.0764(14) Uani 1 1 d .
H41A H 0.3344 0.3931 0.0624 0.115 Uiso 1 1 calc R
H41B H 0.4059 0.3730 0.0460 0.115 Uiso 1 1 calc R
H41C H 0.3417 0.4406 0.0242 0.115 Uiso 1 1 calc R
C42 C 0.4463(2) 0.6176(5) 0.04078(11) 0.0685(13) Uani 1 1 d .
H42A H 0.4276 0.6270 0.0168 0.103 Uiso 1 1 calc R
H42B H 0.4869 0.5611 0.0423 0.103 Uiso 1 1 calc R
H42C H 0.4600 0.7018 0.0502 0.103 Uiso 1 1 calc R
C43 C 0.39143(19) 0.5607(4) 0.06094(9) 0.0462(9) Uani 1 1 d .
H43 H 0.4128 0.5479 0.0850 0.055 Uiso 1 1 calc R
C44 C 0.2925(2) 0.6985(5) 0.03365(9) 0.0558(11) Uani 1 1 d .
H44 H 0.2958 0.6770 0.0104 0.067 Uiso 1 1 calc R
C45 C 0.2483(2) 0.7807(4) 0.04544(9) 0.0556(11) Uani 1 1 d .
H45 H 0.2135 0.8284 0.0322 0.067 Uiso 1 1 calc R
C46 C 0.31484(16) 0.7010(3) 0.09148(8) 0.0324(7) Uani 1 1 d .
C47 C 0.22905(18) 0.8671(3) 0.10372(10) 0.0451(9) Uani 1 1 d .
H47A H 0.1975 0.9263 0.0900 0.054 Uiso 1 1 calc R
H47B H 0.2650 0.9192 0.1170 0.054 Uiso 1 1 calc R
C48 C 0.18770(17) 0.7942(3) 0.12850(9) 0.0405(8) Uani 1 1 d .
C49 C 0.12612(18) 0.7239(4) 0.10839(11) 0.0534(10) Uani 1 1 d .
H49A H 0.1437 0.6672 0.0913 0.080 Uiso 1 1 calc R
H49B H 0.0943 0.7868 0.0968 0.080 Uiso 1 1 calc R
H49C H 0.1014 0.6732 0.1243 0.080 Uiso 1 1 calc R
C50 C 0.1599(2) 0.8943(4) 0.15195(12) 0.0606(11) Uani 1 1 d .
H50A H 0.1328 0.8519 0.1684 0.091 Uiso 1 1 calc R
H50B H 0.1302 0.9549 0.1382 0.091 Uiso 1 1 calc R
H50C H 0.1989 0.9405 0.1643 0.091 Uiso 1 1 calc R
C51 C 0.4770(3) 0.9969(5) 0.10338(11) 0.0706(13) Uani 1 1 d .
H51A H 0.4328 1.0430 0.1026 0.106 Uiso 1 1 calc R
H51B H 0.4881 0.9801 0.0800 0.106 Uiso 1 1 calc R
H51C H 0.5139 1.0489 0.1154 0.106 Uiso 1 1 calc R
C52 C 0.5384(2) 0.7991(5) 0.12472(11) 0.0661(12) Uani 1 1 d .
H52A H 0.5751 0.8518 0.1367 0.099 Uiso 1 1 calc R
H52B H 0.5506 0.7792 0.1017 0.099 Uiso 1 1 calc R
H52C H 0.5336 0.7194 0.1374 0.099 Uiso 1 1 calc R
C53 C 0.47116(17) 0.8709(4) 0.12213(8) 0.0400(8) Uani 1 1 d .
H53 H 0.4352 0.8175 0.1087 0.048 Uiso 1 1 calc R
C54 C 0.48037(19) 0.9751(3) 0.18075(9) 0.0446(9) Uani 1 1 d .
H54 H 0.5212 1.0239 0.1789 0.054 Uiso 1 1 calc R
C55 C 0.44314(19) 0.9705(3) 0.20759(9) 0.0426(9) Uani 1 1 d .
H55 H 0.4527 1.0149 0.2287 0.051 Uiso 1 1 calc R
C56 C 0.39042(15) 0.8395(3) 0.16686(7) 0.0290(7) Uani 1 1 d .
C57 C 0.33614(18) 0.8514(3) 0.22104(8) 0.0398(8) Uani 1 1 d .
H57A H 0.2894 0.8651 0.2088 0.048 Uiso 1 1 calc R
H57B H 0.3404 0.9069 0.2416 0.048 Uiso 1 1 calc R
C58 C 0.34287(18) 0.7102(3) 0.23249(7) 0.0360(8) Uani 1 1 d .
C59 C 0.2820(2) 0.6828(5) 0.25296(10) 0.0637(12) Uani 1 1 d .
H59A H 0.2384 0.6990 0.2387 0.096 Uiso 1 1 calc R
H59B H 0.2848 0.7386 0.2731 0.096 Uiso 1 1 calc R
H59C H 0.2836 0.5931 0.2603 0.096 Uiso 1 1 calc R
C60 C 0.4112(2) 0.6900(4) 0.25487(9) 0.0533(10) Uani 1 1 d .
H60A H 0.4159 0.5995 0.2612 0.080 Uiso 1 1 calc R
H60B H 0.4115 0.7423 0.2756 0.080 Uiso 1 1 calc R
H60C H 0.4500 0.7153 0.2421 0.080 Uiso 1 1 calc R
N1 N 0.75172(14) -0.0099(3) 0.13316(6) 0.0372(7) Uani 1 1 d .
N2 N 0.70241(13) 0.1728(3) 0.12557(6) 0.0343(6) Uani 1 1 d .
N3 N 0.73541(14) -0.0593(3) 0.00893(7) 0.0447(7) Uani 1 1 d .
N4 N 0.84576(13) -0.0498(3) 0.01325(6) 0.0342(6) Uani 1 1 d .
N5 N 0.90193(14) 0.3190(3) 0.13870(6) 0.0347(6) Uani 1 1 d .
N6 N 0.88136(14) 0.4457(2) 0.09622(7) 0.0362(6) Uani 1 1 d .
N7 N 0.24646(13) 0.3408(2) 0.13389(7) 0.0325(6) Uani 1 1 d .
N8 N 0.34762(13) 0.3295(2) 0.16077(7) 0.0320(6) Uani 1 1 d .
N9 N 0.33291(15) 0.6500(3) 0.06206(6) 0.0396(7) Uani 1 1 d .
N10 N 0.26258(14) 0.7837(3) 0.08063(7) 0.0394(7) Uani 1 1 d .
N11 N 0.44759(13) 0.8946(2) 0.15611(6) 0.0329(6) Uani 1 1 d .
N12 N 0.38830(13) 0.8890(2) 0.19879(6) 0.0308(6) Uani 1 1 d .
O1 O 0.72040(10) 0.2681(2) 0.05711(5) 0.0320(5) Uani 1 1 d .
O2 O 0.88895(10) 0.04482(19) 0.08045(5) 0.0280(5) Uani 1 1 d .
O3 O 0.86514(10) 0.2831(2) 0.03523(5) 0.0313(5) Uani 1 1 d .
O4 O 0.42029(10) 0.55424(19) 0.14378(5) 0.0285(5) Uani 1 1 d .
O5 O 0.23071(10) 0.7075(2) 0.14721(5) 0.0341(5) Uani 1 1 d .
O6 O 0.34107(11) 0.6315(2) 0.20414(5) 0.0312(5) Uani 1 1 d .
Sc1 Sc 0.81326(3) 0.17630(5) 0.065942(13) 0.02211(15) Uani 1 1 d .
Sc2 Sc 0.32874(3) 0.63951(5) 0.153198(13) 0.02174(14) Uani 1 1 d .

loop_
_atom_site_aniso_label
_atom_site_aniso_U_11
_atom_site_aniso_U_22
_atom_site_aniso_U_33
_atom_site_aniso_U_23
_atom_site_aniso_U_13
_atom_site_aniso_U_12
C1 0.088(3) 0.052(3) 0.072(3) -0.003(2) -0.007(3) -0.002(2)
C2 0.069(3) 0.055(3) 0.077(3) 0.016(2) -0.014(2) -0.002(2)
C3 0.052(2) 0.042(2) 0.044(2) 0.0167(17) 0.0113(17) -0.0042(17)
C4 0.047(2) 0.066(3) 0.0364(19) 0.0144(18) 0.0130(16) -0.014(2)
C5 0.042(2) 0.077(3) 0.0294(18) 0.0007(18) 0.0137(15) -0.010(2)
C6 0.0309(16) 0.0319(18) 0.0274(16) 0.0012(13) 0.0004(13) -0.0057(14)
C7 0.0343(17) 0.043(2) 0.0385(18) -0.0097(16) 0.0096(14) 0.0009(15)
C8 0.0297(16) 0.0384(19) 0.0386(18) -0.0048(15) 0.0063(14) 0.0051(14)
C9 0.0314(17) 0.059(2) 0.0403(19) -0.0070(17) 0.0063(15) 0.0041(17)
C10 0.051(2) 0.048(2) 0.054(2) 0.0006(18) 0.0121(18) 0.0156(18)
C11 0.060(3) 0.131(5) 0.078(3) 0.014(3) 0.008(3) -0.013(3)
C12 0.042(2) 0.090(4) 0.084(3) -0.001(3) -0.013(2) -0.008(2)
C13 0.0333(19) 0.067(3) 0.062(2) -0.022(2) -0.0057(18) -0.0044(19)
C14 0.052(3) 0.070(3) 0.091(3) -0.053(3) -0.008(2) -0.004(2)
C15 0.054(2) 0.061(3) 0.072(3) -0.045(2) -0.005(2) 0.013(2)
C16 0.0312(16) 0.0328(18) 0.0263(15) -0.0023(13) -0.0015(13) -0.0021(14)
C17 0.0308(16) 0.0334(18) 0.0375(18) -0.0020(14) 0.0075(14) 0.0025(14)
C18 0.0241(15) 0.0252(16) 0.0372(17) 0.0034(13) 0.0004(13) 0.0000(13)
C19 0.044(2) 0.032(2) 0.061(2) 0.0073(17) 0.0053(17) 0.0062(16)
C20 0.0325(17) 0.040(2) 0.047(2) 0.0027(16) 0.0010(15) 0.0017(15)
C21 0.073(3) 0.087(3) 0.049(2) 0.008(2) 0.021(2) -0.001(3)
C22 0.049(2) 0.064(3) 0.056(2) 0.013(2) -0.0006(19) -0.006(2)
C23 0.0410(18) 0.043(2) 0.0268(16) 0.0029(15) -0.0016(14) -0.0111(16)
C24 0.053(2) 0.044(2) 0.042(2) -0.0119(18) -0.0078(17) -0.0163(18)
C25 0.059(2) 0.0301(19) 0.055(2) -0.0063(17) -0.0046(19) -0.0160(17)
C26 0.0320(16) 0.0301(17) 0.0299(16) -0.0018(13) 0.0033(13) -0.0025(14)
C27 0.046(2) 0.0222(17) 0.051(2) 0.0095(15) -0.0016(16) -0.0063(15)
C28 0.0343(18) 0.049(2) 0.058(2) 0.0156(19) 0.0067(16) -0.0113(17)
C29 0.0347(17) 0.0286(17) 0.0389(18) 0.0140(14) 0.0047(14) -0.0057(14)
C30 0.054(2) 0.044(2) 0.048(2) 0.0229(18) 0.0031(17) -0.0079(18)
C31 0.042(2) 0.085(4) 0.090(3) 0.024(3) 0.005(2) -0.003(2)
C32 0.068(3) 0.125(5) 0.047(2) -0.003(3) -0.011(2) 0.015(3)
C33 0.0337(17) 0.0305(18) 0.0420(18) -0.0003(15) -0.0056(14) -0.0036(14)
C34 0.047(2) 0.0186(17) 0.075(3) -0.0056(17) -0.0035(19) -0.0046(15)
C35 0.049(2) 0.0185(17) 0.073(3) 0.0026(17) 0.0040(19) 0.0043(15)
C36 0.0269(15) 0.0280(16) 0.0278(15) 0.0013(13) 0.0035(12) -0.0002(13)
C37 0.0312(17) 0.0342(19) 0.0453(19) 0.0125(15) -0.0057(14) 0.0078(14)
C38 0.0287(16) 0.0283(18) 0.056(2) 0.0075(16) 0.0039(15) 0.0067(14)
C39 0.063(3) 0.046(2) 0.096(3) 0.012(2) 0.037(2) 0.022(2)
C40 0.039(2) 0.060(3) 0.101(3) 0.034(3) -0.025(2) -0.004(2)
C41 0.098(4) 0.064(3) 0.069(3) -0.030(2) 0.016(3) -0.015(3)
C42 0.061(3) 0.092(4) 0.053(2) -0.006(2) 0.012(2) -0.013(3)
C43 0.055(2) 0.049(2) 0.0344(18) -0.0113(17) 0.0042(16) -0.0045(19)
C44 0.058(2) 0.084(3) 0.0233(18) 0.0086(19) -0.0066(17) -0.021(2)
C45 0.052(2) 0.076(3) 0.035(2) 0.026(2) -0.0148(18) -0.009(2)
C46 0.0354(17) 0.0285(17) 0.0308(17) 0.0020(14) -0.0079(14) -0.0081(14)
C47 0.044(2) 0.0276(18) 0.060(2) 0.0122(17) -0.0143(17) 0.0016(16)
C48 0.0319(17) 0.0286(18) 0.059(2) 0.0018(16) -0.0079(16) 0.0085(14)
C49 0.0311(18) 0.049(2) 0.076(3) 0.013(2) -0.0156(18) 0.0017(17)
C50 0.052(2) 0.044(2) 0.083(3) -0.004(2) -0.003(2) 0.0218(19)
C51 0.090(3) 0.075(3) 0.049(2) 0.019(2) 0.015(2) 0.008(3)
C52 0.067(3) 0.070(3) 0.063(3) 0.005(2) 0.015(2) 0.013(2)
C53 0.0383(18) 0.048(2) 0.0335(18) -0.0024(16) 0.0024(14) -0.0145(16)
C54 0.051(2) 0.039(2) 0.041(2) -0.0029(16) -0.0108(17) -0.0205(17)
C55 0.057(2) 0.035(2) 0.0333(18) -0.0084(15) -0.0078(16) -0.0128(17)
C56 0.0318(16) 0.0233(16) 0.0304(16) 0.0009(13) -0.0042(13) 0.0029(13)
C57 0.046(2) 0.040(2) 0.0335(17) -0.0091(15) 0.0011(15) 0.0053(16)
C58 0.049(2) 0.0381(19) 0.0208(15) -0.0026(14) 0.0015(14) -0.0022(16)
C59 0.081(3) 0.068(3) 0.047(2) -0.006(2) 0.028(2) -0.011(2)
C60 0.069(3) 0.046(2) 0.039(2) -0.0014(17) -0.0201(19) -0.005(2)
N1 0.0380(15) 0.0442(17) 0.0300(14) 0.0080(13) 0.0061(12) -0.0101(13)
N2 0.0327(14) 0.0484(18) 0.0228(13) -0.0021(12) 0.0071(11) -0.0053(13)
N3 0.0357(15) 0.0472(19) 0.0496(17) -0.0204(15) -0.0037(13) -0.0030(14)
N4 0.0344(14) 0.0363(16) 0.0314(14) -0.0109(12) 0.0005(11) 0.0034(12)
N5 0.0374(15) 0.0332(15) 0.0327(14) -0.0039(12) -0.0005(12) -0.0095(12)
N6 0.0421(15) 0.0227(14) 0.0432(16) -0.0042(12) 0.0011(13) -0.0049(12)
N7 0.0340(14) 0.0217(14) 0.0409(15) -0.0032(11) -0.0003(12) -0.0031(11)
N8 0.0330(14) 0.0224(14) 0.0404(15) 0.0052(11) 0.0031(12) 0.0023(11)
N9 0.0449(16) 0.0466(18) 0.0261(14) -0.0010(13) -0.0026(12) -0.0161(14)
N10 0.0412(16) 0.0354(16) 0.0386(15) 0.0140(13) -0.0100(13) -0.0038(13)
N11 0.0347(14) 0.0295(15) 0.0326(14) 0.0003(11) -0.0050(11) -0.0100(12)
N12 0.0389(15) 0.0238(14) 0.0288(13) -0.0049(11) -0.0012(11) -0.0016(11)
O1 0.0267(11) 0.0376(13) 0.0326(11) 0.0000(10) 0.0070(9) 0.0053(9)
O2 0.0295(11) 0.0266(11) 0.0274(10) 0.0024(9) 0.0017(9) 0.0034(9)
O3 0.0345(11) 0.0275(12) 0.0329(11) 0.0056(9) 0.0086(9) -0.0051(9)
O4 0.0252(10) 0.0225(11) 0.0377(12) 0.0031(9) 0.0023(9) 0.0045(9)
O5 0.0266(11) 0.0326(12) 0.0417(12) 0.0072(10) -0.0029(9) 0.0071(9)
O6 0.0395(12) 0.0306(12) 0.0224(10) -0.0006(9) -0.0017(9) -0.0013(10)
Sc1 0.0236(3) 0.0209(3) 0.0219(3) 0.0013(2) 0.0026(2) -0.0027(2)
Sc2 0.0230(3) 0.0186(3) 0.0227(3) 0.0003(2) -0.0023(2) 0.0007(2)

loop_
_atom_type_symbol
_atom_type_description
_atom_type_scat_dispersion_real
_atom_type_scat_dispersion_imag
_atom_type_scat_source
C C 0.0033 0.0016 'International Tables Vol C Tables 4.2.6.8 and 6.1.1.4'
H H 0.0000 0.0000 'International Tables Vol C Tables 4.2.6.8 and 6.1.1.4'
N N 0.0061 0.0033 'International Tables Vol C Tables 4.2.6.8 and 6.1.1.4'
O O 0.0106 0.0060 'International Tables Vol C Tables 4.2.6.8 and 6.1.1.4'
Sc Sc 0.2519 0.3716 'International Tables Vol C Tables 4.2.6.8 and 6.1.1.4'

loop_
_geom_angle_atom_site_label_1
_geom_angle_atom_site_label_2
_geom_angle_atom_site_label_3
_geom_angle
C3 C1 H1A 109.5
C3 C1 H1B 109.5
H1A C1 H1B 109.5
C3 C1 H1C 109.5
H1A C1 H1C 109.5
H1B C1 H1C 109.5
C3 C2 H2A 109.5
C3 C2 H2B 109.5
H2A C2 H2B 109.5
C3 C2 H2C 109.5
H2A C2 H2C 109.5
H2B C2 H2C 109.5
N1 C3 C1 110.8(3)
N1 C3 C2 111.1(3)
C1 C3 C2 111.2(3)
N1 C3 H3 107.9
C1 C3 H3 107.9
C2 C3 H3 107.9
C5 C4 N1 106.7(3)
C5 C4 H4 126.7
N1 C4 H4 126.7
C4 C5 N2 106.8(3)
C4 C5 H5 126.6
N2 C5 H5 126.6
N2 C6 N1 103.5(3)
N2 C6 Sc1 119.1(2)
N1 C6 Sc1 137.4(2)
N2 C7 C8 113.6(3)
N2 C7 H7A 108.8
C8 C7 H7A 108.8
N2 C7 H7B 108.8
C8 C7 H7B 108.8
H7A C7 H7B 107.7
O1 C8 C7 110.1(2)
O1 C8 C9 110.7(3)
C7 C8 C9 110.0(3)
O1 C8 C10 110.0(3)
C7 C8 C10 106.3(3)
C9 C8 C10 109.7(3)
C8 C9 H9A 109.5
C8 C9 H9B 109.5
H9A C9 H9B 109.5
C8 C9 H9C 109.5
H9A C9 H9C 109.5
H9B C9 H9C 109.5
C8 C10 H10A 109.5
C8 C10 H10B 109.5
H10A C10 H10B 109.5
C8 C10 H10C 109.5
H10A C10 H10C 109.5
H10B C10 H10C 109.5
C13 C11 H11A 109.5
C13 C11 H11B 109.5
H11A C11 H11B 109.5
C13 C11 H11C 109.5
H11A C11 H11C 109.5
H11B C11 H11C 109.5
C13 C12 H12A 109.5
C13 C12 H12B 109.5
H12A C12 H12B 109.5
C13 C12 H12C 109.5
H12A C12 H12C 109.5
H12B C12 H12C 109.5
N3 C13 C11 110.5(4)
N3 C13 C12 111.4(3)
C11 C13 C12 111.0(4)
N3 C13 H13 107.9
C11 C13 H13 107.9
C12 C13 H13 107.9
C15 C14 N3 106.8(3)
C15 C14 H14 126.6
N3 C14 H14 126.6
C14 C15 N4 106.4(3)
C14 C15 H15 126.8
N4 C15 H15 126.8
N4 C16 N3 103.3(3)
N4 C16 Sc1 116.0(2)
N3 C16 Sc1 139.9(2)
N4 C17 C18 112.2(3)
N4 C17 H17A 109.2
C18 C17 H17A 109.2
N4 C17 H17B 109.2
C18 C17 H17B 109.2
H17A C17 H17B 107.9
O2 C18 C20 110.9(3)
O2 C18 C19 109.3(3)
C20 C18 C19 109.4(3)
O2 C18 C17 110.9(2)
C20 C18 C17 106.8(3)
C19 C18 C17 109.6(3)
C18 C19 H19A 109.5
C18 C19 H19B 109.5
H19A C19 H19B 109.5
C18 C19 H19C 109.5
H19A C19 H19C 109.5
H19B C19 H19C 109.5
C18 C20 H20A 109.5
C18 C20 H20B 109.5
H20A C20 H20B 109.5
C18 C20 H20C 109.5
H20A C20 H20C 109.5
H20B C20 H20C 109.5
C23 C21 H21A 109.5
C23 C21 H21B 109.5
H21A C21 H21B 109.5
C23 C21 H21C 109.5
H21A C21 H21C 109.5
H21B C21 H21C 109.5
C23 C22 H22A 109.5
C23 C22 H22B 109.5
H22A C22 H22B 109.5
C23 C22 H22C 109.5
H22A C22 H22C 109.5
H22B C22 H22C 109.5
N5 C23 C21 110.8(3)
N5 C23 C22 110.9(3)
C21 C23 C22 112.7(3)
N5 C23 H23 107.4
C21 C23 H23 107.4
C22 C23 H23 107.4
C25 C24 N5 107.1(3)
C25 C24 H24 126.4
N5 C24 H24 126.4
C24 C25 N6 106.8(3)
C24 C25 H25 126.6
N6 C25 H25 126.6
N6 C26 N5 103.4(3)
N6 C26 Sc1 118.7(2)
N5 C26 Sc1 136.1(2)
N6 C27 C29 112.2(3)
N6 C27 H27A 109.2
C29 C27 H27A 109.2
N6 C27 H27B 109.2
C29 C27 H27B 109.2
H27A C27 H27B 107.9
C29 C28 H28A 109.5
C29 C28 H28B 109.5
H28A C28 H28B 109.5
C29 C28 H28C 109.5
H28A C28 H28C 109.5
H28B C28 H28C 109.5
O3 C29 C28 110.0(3)
O3 C29 C27 109.8(2)
C28 C29 C27 110.6(3)
O3 C29 C30 109.8(3)
C28 C29 C30 109.3(3)
C27 C29 C30 107.2(3)
C29 C30 H30A 109.5
C29 C30 H30B 109.5
H30A C30 H30B 109.5
C29 C30 H30C 109.5
H30A C30 H30C 109.5
H30B C30 H30C 109.5
C33 C31 H31A 109.5
C33 C31 H31B 109.5
H31A C31 H31B 109.5
C33 C31 H31C 109.5
H31A C31 H31C 109.5
H31B C31 H31C 109.5
C33 C32 H32A 109.5
C33 C32 H32B 109.5
H32A C32 H32B 109.5
C33 C32 H32C 109.5
H32A C32 H32C 109.5
H32B C32 H32C 109.5
N7 C33 C32 110.5(3)
N7 C33 C31 111.1(3)
C32 C33 C31 111.3(3)
N7 C33 H33 107.9
C32 C33 H33 107.9
C31 C33 H33 107.9
C35 C34 N7 106.5(3)
C35 C34 H34 126.7
N7 C34 H34 126.7
C34 C35 N8 106.6(3)
C34 C35 H35 126.7
N8 C35 H35 126.7
N7 C36 N8 103.1(3)
N7 C36 Sc2 138.7(2)
N8 C36 Sc2 116.9(2)
N8 C37 C38 112.2(3)
N8 C37 H37A 109.2
C38 C37 H37A 109.2
N8 C37 H37B 109.2
C38 C37 H37B 109.2
H37A C37 H37B 107.9
O4 C38 C37 110.8(2)
O4 C38 C39 109.9(3)
C37 C38 C39 109.9(3)
O4 C38 C40 109.2(3)
C37 C38 C40 106.6(3)
C39 C38 C40 110.4(3)
C38 C39 H39A 109.5
C38 C39 H39B 109.5
H39A C39 H39B 109.5
C38 C39 H39C 109.5
H39A C39 H39C 109.5
H39B C39 H39C 109.5
C38 C40 H40A 109.5
C38 C40 H40B 109.5
H40A C40 H40B 109.5
C38 C40 H40C 109.5
H40A C40 H40C 109.5
H40B C40 H40C 109.5
C43 C41 H41A 109.5
C43 C41 H41B 109.5
H41A C41 H41B 109.5
C43 C41 H41C 109.5
H41A C41 H41C 109.5
H41B C41 H41C 109.5
C43 C42 H42A 109.5
C43 C42 H42B 109.5
H42A C42 H42B 109.5
C43 C42 H42C 109.5
H42A C42 H42C 109.5
H42B C42 H42C 109.5
N9 C43 C42 110.5(3)
N9 C43 C41 110.9(3)
C42 C43 C41 112.5(3)
N9 C43 H43 107.6
C42 C43 H43 107.6
C41 C43 H43 107.6
C45 C44 N9 106.6(3)
C45 C44 H44 126.7
N9 C44 H44 126.7
C44 C45 N10 107.1(3)
C44 C45 H45 126.5
N10 C45 H45 126.5
N9 C46 N10 103.3(3)
N9 C46 Sc2 135.9(2)
N10 C46 Sc2 118.0(2)
N10 C47 C48 113.2(3)
N10 C47 H47A 108.9
C48 C47 H47A 108.9
N10 C47 H47B 108.9
C48 C47 H47B 108.9
H47A C47 H47B 107.7
O5 C48 C47 109.8(3)
O5 C48 C50 110.9(3)
C47 C48 C50 106.4(3)
O5 C48 C49 110.5(3)
C47 C48 C49 109.8(3)
C50 C48 C49 109.4(3)
C48 C49 H49A 109.5
C48 C49 H49B 109.5
H49A C49 H49B 109.5
C48 C49 H49C 109.5
H49A C49 H49C 109.5
H49B C49 H49C 109.5
C48 C50 H50A 109.5
C48 C50 H50B 109.5
H50A C50 H50B 109.5
C48 C50 H50C 109.5
H50A C50 H50C 109.5
H50B C50 H50C 109.5
C53 C51 H51A 109.5
C53 C51 H51B 109.5
H51A C51 H51B 109.5
C53 C51 H51C 109.5
H51A C51 H51C 109.5
H51B C51 H51C 109.5
C53 C52 H52A 109.5
C53 C52 H52B 109.5
H52A C52 H52B 109.5
C53 C52 H52C 109.5
H52A C52 H52C 109.5
H52B C52 H52C 109.5
N11 C53 C52 111.7(3)
N11 C53 C51 109.8(3)
C52 C53 C51 111.1(3)
N11 C53 H53 108.0
C52 C53 H53 108.0
C51 C53 H53 108.0
C55 C54 N11 106.5(3)
C55 C54 H54 126.8
N11 C54 H54 126.8
C54 C55 N12 106.7(3)
C54 C55 H55 126.6
N12 C55 H55 126.6
N11 C56 N12 103.2(2)
N11 C56 Sc2 133.9(2)
N12 C56 Sc2 118.0(2)
N12 C57 C58 113.0(3)
N12 C57 H57A 109.0
C58 C57 H57A 109.0
N12 C57 H57B 109.0
C58 C57 H57B 109.0
H57A C57 H57B 107.8
O6 C58 C59 110.9(3)
O6 C58 C60 109.3(3)
C59 C58 C60 110.0(3)
O6 C58 C57 109.8(2)
C59 C58 C57 106.7(3)
C60 C58 C57 110.0(3)
C58 C59 H59A 109.5
C58 C59 H59B 109.5
H59A C59 H59B 109.5
C58 C59 H59C 109.5
H59A C59 H59C 109.5
H59B C59 H59C 109.5
C58 C60 H60A 109.5
C58 C60 H60B 109.5
H60A C60 H60B 109.5
C58 C60 H60C 109.5
H60A C60 H60C 109.5
H60B C60 H60C 109.5
C6 N1 C4 111.3(3)
C6 N1 C3 123.6(3)
C4 N1 C3 125.0(3)
C6 N2 C5 111.6(3)
C6 N2 C7 123.7(3)
C5 N2 C7 124.5(3)
C16 N3 C14 111.3(3)
C16 N3 C13 122.8(3)
C14 N3 C13 125.9(3)
C16 N4 C15 112.1(3)
C16 N4 C17 122.6(3)
C15 N4 C17 125.2(3)
C26 N5 C24 111.1(3)
C26 N5 C23 123.0(3)
C24 N5 C23 125.8(3)
C26 N6 C25 111.5(3)
C26 N6 C27 122.0(3)
C25 N6 C27 126.0(3)
C36 N7 C34 111.9(3)
C36 N7 C33 122.9(3)
C34 N7 C33 125.2(3)
C36 N8 C35 111.9(3)
C36 N8 C37 121.5(3)
C35 N8 C37 126.6(3)
C46 N9 C44 111.6(3)
C46 N9 C43 122.9(3)
C44 N9 C43 125.4(3)
C46 N10 C45 111.3(3)
C46 N10 C47 123.2(3)
C45 N10 C47 125.5(3)
C56 N11 C54 111.8(3)
C56 N11 C53 123.3(2)
C54 N11 C53 124.9(3)
C56 N12 C55 111.8(3)
C56 N12 C57 122.5(3)
C55 N12 C57 125.5(3)
C8 O1 Sc1 140.14(19)
C18 O2 Sc1 132.79(17)
C29 O3 Sc1 138.1(2)
C38 O4 Sc2 133.52(19)
C48 O5 Sc2 142.9(2)
C58 O6 Sc2 140.8(2)
O3 Sc1 O1 97.10(9)
O3 Sc1 O2 98.88(8)
O1 Sc1 O2 163.42(9)
O3 Sc1 C26 80.31(10)
O1 Sc1 C26 96.87(10)
O2 Sc1 C26 90.20(9)
O3 Sc1 C16 93.41(10)
O1 Sc1 C16 96.82(9)
O2 Sc1 C16 77.84(9)
C26 Sc1 C16 165.54(11)
O3 Sc1 C6 164.33(10)
O1 Sc1 C6 78.40(9)
O2 Sc1 C6 87.29(9)
C26 Sc1 C6 85.31(10)
C16 Sc1 C6 102.00(10)
O6 Sc2 O5 98.45(9)
O6 Sc2 O4 98.37(8)
O5 Sc2 O4 162.16(9)
O6 Sc2 C36 91.22(9)
O5 Sc2 C36 96.09(9)
O4 Sc2 C36 77.63(9)
O6 Sc2 C56 78.99(9)
O5 Sc2 C56 99.07(10)
O4 Sc2 C56 89.96(9)
C36 Sc2 C56 162.99(10)
O6 Sc2 C46 167.46(10)
O5 Sc2 C46 77.82(10)
O4 Sc2 C46 86.93(10)
C36 Sc2 C46 101.04(10)
C56 Sc2 C46 89.71(10)

loop_
_geom_bond_atom_site_label_1
_geom_bond_atom_site_label_2
_geom_bond_distance
C1 C3 1.514(6)
C1 H1A 0.9800
C1 H1B 0.9800
C1 H1C 0.9800
C2 C3 1.515(5)
C2 H2A 0.9800
C2 H2B 0.9800
C2 H2C 0.9800
C3 N1 1.469(5)
C3 H3 1.0000
C4 C5 1.343(6)
C4 N1 1.388(4)
C4 H4 0.9500
C5 N2 1.383(4)
C5 H5 0.9500
C6 N2 1.361(4)
C6 N1 1.367(4)
C6 Sc1 2.452(3)
C7 N2 1.461(4)
C7 C8 1.535(4)
C7 H7A 0.9900
C7 H7B 0.9900
C8 O1 1.390(4)
C8 C9 1.537(5)
C8 C10 1.538(5)
C9 H9A 0.9800
C9 H9B 0.9800
C9 H9C 0.9800
C10 H10A 0.9800
C10 H10B 0.9800
C10 H10C 0.9800
C11 C13 1.510(7)
C11 H11A 0.9800
C11 H11B 0.9800
C11 H11C 0.9800
C12 C13 1.516(5)
C12 H12A 0.9800
C12 H12B 0.9800
C12 H12C 0.9800
C13 N3 1.471(4)
C13 H13 1.0000
C14 C15 1.340(6)
C14 N3 1.381(5)
C14 H14 0.9500
C15 N4 1.371(4)
C15 H15 0.9500
C16 N4 1.356(4)
C16 N3 1.357(4)
C16 Sc1 2.411(3)
C17 N4 1.461(4)
C17 C18 1.542(4)
C17 H17A 0.9900
C17 H17B 0.9900
C18 O2 1.385(4)
C18 C20 1.535(4)
C18 C19 1.538(4)
C19 H19A 0.9800
C19 H19B 0.9800
C19 H19C 0.9800
C20 H20A 0.9800
C20 H20B 0.9800
C20 H20C 0.9800
C21 C23 1.513(5)
C21 H21A 0.9800
C21 H21B 0.9800
C21 H21C 0.9800
C22 C23 1.517(5)
C22 H22A 0.9800
C22 H22B 0.9800
C22 H22C 0.9800
C23 N5 1.464(4)
C23 H23 1.0000
C24 C25 1.329(5)
C24 N5 1.384(4)
C24 H24 0.9500
C25 N6 1.382(4)
C25 H25 0.9500
C26 N6 1.359(4)
C26 N5 1.361(4)
C26 Sc1 2.402(3)
C27 N6 1.465(4)
C27 C29 1.533(5)
C27 H27A 0.9900
C27 H27B 0.9900
C28 C29 1.533(4)
C28 H28A 0.9800
C28 H28B 0.9800
C28 H28C 0.9800
C29 O3 1.386(4)
C29 C30 1.534(4)
C30 H30A 0.9800
C30 H30B 0.9800
C30 H30C 0.9800
C31 C33 1.515(5)
C31 H31A 0.9800
C31 H31B 0.9800
C31 H31C 0.9800
C32 C33 1.506(5)
C32 H32A 0.9800
C32 H32B 0.9800
C32 H32C 0.9800
C33 N7 1.471(4)
C33 H33 1.0000
C34 C35 1.346(5)
C34 N7 1.380(4)
C34 H34 0.9500
C35 N8 1.374(4)
C35 H35 0.9500
C36 N7 1.357(4)
C36 N8 1.364(4)
C36 Sc2 2.417(3)
C37 N8 1.461(4)
C37 C38 1.534(5)
C37 H37A 0.9900
C37 H37B 0.9900
C38 O4 1.388(4)
C38 C39 1.536(5)
C38 C40 1.539(5)
C39 H39A 0.9800
C39 H39B 0.9800
C39 H39C 0.9800
C40 H40A 0.9800
C40 H40B 0.9800
C40 H40C 0.9800
C41 C43 1.530(5)
C41 H41A 0.9800
C41 H41B 0.9800
C41 H41C 0.9800
C42 C43 1.510(5)
C42 H42A 0.9800
C42 H42B 0.9800
C42 H42C 0.9800
C43 N9 1.472(5)
C43 H43 1.0000
C44 C45 1.327(6)
C44 N9 1.391(5)
C44 H44 0.9500
C45 N10 1.382(4)
C45 H45 0.9500
C46 N9 1.351(4)
C46 N10 1.365(4)
C46 Sc2 2.495(3)
C47 N10 1.457(5)
C47 C48 1.525(5)
C47 H47A 0.9900
C47 H47B 0.9900
C48 O5 1.389(4)
C48 C50 1.528(5)
C48 C49 1.546(5)
C49 H49A 0.9800
C49 H49B 0.9800
C49 H49C 0.9800
C50 H50A 0.9800
C50 H50B 0.9800
C50 H50C 0.9800
C51 C53 1.518(6)
C51 H51A 0.9800
C51 H51B 0.9800
C51 H51C 0.9800
C52 C53 1.497(5)
C52 H52A 0.9800
C52 H52B 0.9800
C52 H52C 0.9800
C53 N11 1.474(4)
C53 H53 1.0000
C54 C55 1.337(5)
C54 N11 1.386(4)
C54 H54 0.9500
C55 N12 1.377(4)
C55 H55 0.9500
C56 N11 1.352(4)
C56 N12 1.361(4)
C56 Sc2 2.439(3)
C57 N12 1.455(4)
C57 C58 1.544(5)
C57 H57A 0.9900
C57 H57B 0.9900
C58 O6 1.382(4)
C58 C59 1.520(5)
C58 C60 1.525(5)
C59 H59A 0.9800
C59 H59B 0.9800
C59 H59C 0.9800
C60 H60A 0.9800
C60 H60B 0.9800
C60 H60C 0.9800
O1 Sc1 2.036(2)
O2 Sc1 2.046(2)
O3 Sc1 1.989(2)
O4 Sc2 2.051(2)
O5 Sc2 2.017(2)
O6 Sc2 1.9923(19)

loop_
_geom_torsion_atom_site_label_1
_geom_torsion_atom_site_label_2
_geom_torsion_atom_site_label_3
_geom_torsion_atom_site_label_4
_geom_torsion
N1 C4 C5 N2 -0.1(4)
N2 C7 C8 O1 -60.8(4)
N2 C7 C8 C9 61.4(3)
N2 C7 C8 C10 -179.9(3)
N3 C14 C15 N4 -0.2(6)
N4 C17 C18 O2 -55.1(3)
N4 C17 C18 C20 -175.9(3)
N4 C17 C18 C19 65.6(3)
N5 C24 C25 N6 0.7(4)
N6 C27 C29 O3 64.7(3)
N6 C27 C29 C28 -56.9(3)
N6 C27 C29 C30 -176.0(3)
N7 C34 C35 N8 0.3(4)
N8 C37 C38 O4 54.6(4)
N8 C37 C38 C39 -67.0(4)
N8 C37 C38 C40 173.3(3)
N9 C44 C45 N10 1.0(4)
N10 C47 C48 O5 56.7(4)
N10 C47 C48 C50 176.7(3)
N10 C47 C48 C49 -64.9(3)
N11 C54 C55 N12 -0.6(4)
N12 C57 C58 O6 -55.3(4)
N12 C57 C58 C59 -175.6(3)
N12 C57 C58 C60 65.1(3)
N2 C6 N1 C4 -0.6(3)
Sc1 C6 N1 C4 179.9(3)
N2 C6 N1 C3 -178.8(3)
Sc1 C6 N1 C3 1.6(5)
C5 C4 N1 C6 0.4(4)
C5 C4 N1 C3 178.7(3)
C1 C3 N1 C6 -110.1(4)
C2 C3 N1 C6 125.7(3)
C1 C3 N1 C4 71.8(4)
C2 C3 N1 C4 -52.3(5)
N1 C6 N2 C5 0.5(3)
Sc1 C6 N2 C5 -179.8(2)
N1 C6 N2 C7 176.6(3)
Sc1 C6 N2 C7 -3.7(4)
C4 C5 N2 C6 -0.3(4)
C4 C5 N2 C7 -176.3(3)
C8 C7 N2 C6 56.4(4)
C8 C7 N2 C5 -128.0(3)
N4 C16 N3 C14 0.1(4)
Sc1 C16 N3 C14 -169.0(3)
N4 C16 N3 C13 -178.0(3)
Sc1 C16 N3 C13 12.9(6)
C15 C14 N3 C16 0.1(5)
C15 C14 N3 C13 178.1(4)
C11 C13 N3 C16 -108.6(4)
C12 C13 N3 C16 127.6(4)
C11 C13 N3 C14 73.6(5)
C12 C13 N3 C14 -50.2(6)
N3 C16 N4 C15 -0.2(4)
Sc1 C16 N4 C15 172.0(3)
N3 C16 N4 C17 -179.0(3)
Sc1 C16 N4 C17 -6.7(4)
C14 C15 N4 C16 0.2(5)
C14 C15 N4 C17 179.0(4)
C18 C17 N4 C16 63.7(4)
C18 C17 N4 C15 -115.0(4)
N6 C26 N5 C24 -0.3(4)
Sc1 C26 N5 C24 163.7(3)
N6 C26 N5 C23 -177.8(3)
Sc1 C26 N5 C23 -13.8(5)
C25 C24 N5 C26 -0.3(4)
C25 C24 N5 C23 177.2(3)
C21 C23 N5 C26 -111.0(4)
C22 C23 N5 C26 123.0(3)
C21 C23 N5 C24 71.9(4)
C22 C23 N5 C24 -54.1(4)
N5 C26 N6 C25 0.7(4)
Sc1 C26 N6 C25 -166.7(2)
N5 C26 N6 C27 172.7(3)
Sc1 C26 N6 C27 5.3(4)
C24 C25 N6 C26 -0.9(4)
C24 C25 N6 C27 -172.5(3)
C29 C27 N6 C26 -59.5(4)
C29 C27 N6 C25 111.2(4)
N8 C36 N7 C34 -0.8(4)
Sc2 C36 N7 C34 164.9(3)
N8 C36 N7 C33 177.3(3)
Sc2 C36 N7 C33 -17.0(5)
C35 C34 N7 C36 0.4(4)
C35 C34 N7 C33 -177.7(3)
C32 C33 N7 C36 109.2(4)
C31 C33 N7 C36 -126.8(4)
C32 C33 N7 C34 -73.0(5)
C31 C33 N7 C34 51.1(5)
N7 C36 N8 C35 1.0(4)
Sc2 C36 N8 C35 -168.4(2)
N7 C36 N8 C37 -179.0(3)
Sc2 C36 N8 C37 11.5(4)
C34 C35 N8 C36 -0.9(4)
C34 C35 N8 C37 179.2(3)
C38 C37 N8 C36 -66.7(4)
C38 C37 N8 C35 113.3(4)
N10 C46 N9 C44 -0.7(4)
Sc2 C46 N9 C44 158.9(3)
N10 C46 N9 C43 175.7(3)
Sc2 C46 N9 C43 -24.7(5)
C45 C44 N9 C46 -0.2(4)
C45 C44 N9 C43 -176.4(3)
C42 C43 N9 C46 -117.2(3)
C41 C43 N9 C46 117.3(4)
C42 C43 N9 C44 58.6(4)
C41 C43 N9 C44 -66.8(5)
N9 C46 N10 C45 1.3(4)
Sc2 C46 N10 C45 -162.7(2)
N9 C46 N10 C47 -176.4(3)
Sc2 C46 N10 C47 19.6(4)
C44 C45 N10 C46 -1.5(4)
C44 C45 N10 C47 176.2(3)
C48 C47 N10 C46 -66.2(4)
C48 C47 N10 C45 116.4(4)
N12 C56 N11 C54 0.5(3)
Sc2 C56 N11 C54 -152.8(3)
N12 C56 N11 C53 -179.3(3)
Sc2 C56 N11 C53 27.4(4)
C55 C54 N11 C56 0.1(4)
C55 C54 N11 C53 179.8(3)
C52 C53 N11 C56 -112.4(4)
C51 C53 N11 C56 123.9(3)
C52 C53 N11 C54 67.8(4)
C51 C53 N11 C54 -55.9(4)
N11 C56 N12 C55 -0.9(3)
Sc2 C56 N12 C55 157.6(2)
N11 C56 N12 C57 -177.1(3)
Sc2 C56 N12 C57 -18.6(4)
C54 C55 N12 C56 1.0(4)
C54 C55 N12 C57 177.1(3)
C58 C57 N12 C56 66.1(4)
C58 C57 N12 C55 -109.6(3)
C7 C8 O1 Sc1 11.2(5)
C9 C8 O1 Sc1 -110.6(3)
C10 C8 O1 Sc1 128.0(3)
C20 C18 O2 Sc1 105.2(3)
C19 C18 O2 Sc1 -134.1(2)
C17 C18 O2 Sc1 -13.2(4)
C28 C29 O3 Sc1 108.0(3)
C27 C29 O3 Sc1 -13.9(4)
C30 C29 O3 Sc1 -131.6(3)
C37 C38 O4 Sc2 14.6(4)
C39 C38 O4 Sc2 136.3(3)
C40 C38 O4 Sc2 -102.5(3)
C47 C48 O5 Sc2 -1.5(5)
C50 C48 O5 Sc2 -118.8(4)
C49 C48 O5 Sc2 119.7(3)
C59 C58 O6 Sc2 114.2(3)
C60 C58 O6 Sc2 -124.3(3)
C57 C58 O6 Sc2 -3.4(5)
C29 O3 Sc1 O1 71.0(3)
C29 O3 Sc1 O2 -113.5(3)
C29 O3 Sc1 C26 -24.8(3)
C29 O3 Sc1 C16 168.3(3)
C29 O3 Sc1 C6 -1.2(5)
C8 O1 Sc1 O3 -139.3(3)
C8 O1 Sc1 O2 56.4(5)
C8 O1 Sc1 C26 -58.2(3)
C8 O1 Sc1 C16 126.4(3)
C8 O1 Sc1 C6 25.5(3)
C18 O2 Sc1 O3 -42.6(2)
C18 O2 Sc1 O1 121.7(3)
C18 O2 Sc1 C26 -122.8(2)
C18 O2 Sc1 C16 49.0(2)
C18 O2 Sc1 C6 151.9(2)
N6 C26 Sc1 O3 28.7(2)
N5 C26 Sc1 O3 -133.5(3)
N6 C26 Sc1 O1 -67.3(2)
N5 C26 Sc1 O1 130.5(3)
N6 C26 Sc1 O2 127.7(2)
N5 C26 Sc1 O2 -34.5(3)
N6 C26 Sc1 C16 93.8(5)
N5 C26 Sc1 C16 -68.4(6)
N6 C26 Sc1 C6 -145.0(2)
N5 C26 Sc1 C6 52.8(3)
N4 C16 Sc1 O3 62.0(2)
N3 C16 Sc1 O3 -129.8(4)
N4 C16 Sc1 O1 159.6(2)
N3 C16 Sc1 O1 -32.2(4)
N4 C16 Sc1 O2 -36.3(2)
N3 C16 Sc1 O2 131.8(4)
N4 C16 Sc1 C26 -1.6(6)
N3 C16 Sc1 C26 166.6(4)
N4 C16 Sc1 C6 -120.9(2)
N3 C16 Sc1 C6 47.3(4)
N2 C6 Sc1 O3 46.3(5)
N1 C6 Sc1 O3 -134.2(4)
N2 C6 Sc1 O1 -28.3(2)
N1 C6 Sc1 O1 151.2(3)
N2 C6 Sc1 O2 160.1(2)
N1 C6 Sc1 O2 -20.4(3)
N2 C6 Sc1 C26 69.7(2)
N1 C6 Sc1 C26 -110.8(3)
N2 C6 Sc1 C16 -122.9(2)
N1 C6 Sc1 C16 56.6(3)
C58 O6 Sc2 O5 -63.1(3)
C58 O6 Sc2 O4 122.9(3)
C58 O6 Sc2 C36 -159.4(3)
C58 O6 Sc2 C56 34.6(3)
C58 O6 Sc2 C46 8.6(6)
C48 O5 Sc2 O6 138.3(3)
C48 O5 Sc2 O4 -61.4(5)
C48 O5 Sc2 C36 -129.6(3)
C48 O5 Sc2 C56 58.2(3)
C48 O5 Sc2 C46 -29.6(3)
C38 O4 Sc2 O6 40.7(3)
C38 O4 Sc2 O5 -119.7(3)
C38 O4 Sc2 C36 -48.7(3)
C38 O4 Sc2 C56 119.5(3)
C38 O4 Sc2 C46 -150.8(3)
N7 C36 Sc2 O6 130.0(3)
N8 C36 Sc2 O6 -65.6(2)
N7 C36 Sc2 O5 31.4(3)
N8 C36 Sc2 O5 -164.2(2)
N7 C36 Sc2 O4 -131.7(3)
N8 C36 Sc2 O4 32.7(2)
N7 C36 Sc2 C56 -175.6(3)
N8 C36 Sc2 C56 -11.3(5)
N7 C36 Sc2 C46 -47.3(3)
N8 C36 Sc2 C46 117.0(2)
N11 C56 Sc2 O6 129.1(3)
N12 C56 Sc2 O6 -21.3(2)
N11 C56 Sc2 O5 -134.0(3)
N12 C56 Sc2 O5 75.6(2)
N11 C56 Sc2 O4 30.5(3)
N12 C56 Sc2 O4 -119.8(2)
N11 C56 Sc2 C36 73.2(5)
N12 C56 Sc2 C36 -77.1(4)
N11 C56 Sc2 C46 -56.4(3)
N12 C56 Sc2 C46 153.2(2)
N9 C46 Sc2 O6 147.2(4)
N10 C46 Sc2 O6 -55.4(6)
N9 C46 Sc2 O5 -138.9(3)
N10 C46 Sc2 O5 18.5(2)
N9 C46 Sc2 O4 31.8(3)
N10 C46 Sc2 O4 -170.8(2)
N9 C46 Sc2 C36 -45.0(3)
N10 C46 Sc2 C36 112.4(2)
N9 C46 Sc2 C56 121.8(3)
N10 C46 Sc2 C56 -80.8(2)

loop_
_platon_squeeze_void_nr
_platon_squeeze_void_average_x
_platon_squeeze_void_average_y
_platon_squeeze_void_average_z
_platon_squeeze_void_volume
_platon_squeeze_void_count_electrons
_platon_squeeze_void_content
1 0.000 -0.055 0.250 714 97 ' '
2 1.000 -0.095 0.750 714 97 ' '
